data_7211638
loop_
_publ_author_name
'Li, Cui-Jin'
'Lin, Zhuojia'
'Yun, Lei'
'Xie, Yu-Ling'
'Leng, Ji-Dong'
'Ou, Yong-Cong'
'Tong, Ming-Liang'

_publ_section_title
;
 Hydrothermal in situ ligand reaction: copper(II)-mediated stepwise
 oxidation of 2,3,5- and 2,4,6-trimethylpyridine to pyridinecarboxylates
;
_journal_issue 2
_journal_name_full CrystEngComm
_journal_page_first 425
_journal_paper_doi 10.1039/b911463g
_journal_volume 12
_journal_year 2010
_chemical_formula_sum 'C8 H8 N2 O8'
_chemical_formula_weight 260.16
_chemical_name_systematic
;
?
;
_space_group_IT_number 2
_symmetry_cell_setting triclinic
_symmetry_space_group_name_Hall '-P 1'
_symmetry_space_group_name_H-M 'P -1'
_atom_sites_solution_hydrogens geom
_atom_sites_solution_primary direct
_atom_sites_solution_secondary difmap
_audit_creation_method SHELXL-97
_cell_angle_alpha 73.703(11)
_cell_angle_beta 80.971(10)
_cell_angle_gamma 80.399(9)
_cell_formula_units_Z 2
_cell_length_a 4.8656(5)
_cell_length_b 9.7640(12)
_cell_length_c 11.1677(14)
_cell_measurement_reflns_used 672
_cell_measurement_temperature 123(2)
_cell_measurement_theta_max 61.5450
_cell_measurement_theta_min 4.1467
_cell_volume 498.69(11)
_computing_cell_refinement
;
'Wed Jun 27 14:31:55 2007'
;
_computing_data_collection
;
'Wed Jun 27 14:31:55 2007'
;
_computing_data_reduction
;
'Wed Jun 27 14:31:55 2007'
;
_computing_structure_refinement 'SHELXL-97 (Sheldrick, 1997)'
_computing_structure_solution 'SHELXS-97 (Sheldrick, 1990)'
_diffrn_ambient_temperature 123(2)
_diffrn_detector_area_resol_mean 16.0855
_diffrn_measured_fraction_theta_full 0.903
_diffrn_measured_fraction_theta_max 0.903
_diffrn_measurement_device_type 'Gemini S Ultra'
_diffrn_measurement_method '\w and \p scan'
_diffrn_radiation_monochromator graphite
_diffrn_radiation_source 'fine-focus sealed tube'
_diffrn_radiation_type CuK\a
_diffrn_radiation_wavelength 1.54178
_diffrn_reflns_av_R_equivalents 0.0560
_diffrn_reflns_av_sigmaI/netI 0.0440
_diffrn_reflns_limit_h_max 5
_diffrn_reflns_limit_h_min -3
_diffrn_reflns_limit_k_max 10
_diffrn_reflns_limit_k_min -10
_diffrn_reflns_limit_l_max 12
_diffrn_reflns_limit_l_min -12
_diffrn_reflns_number 2420
_diffrn_reflns_theta_full 61.43
_diffrn_reflns_theta_max 61.43
_diffrn_reflns_theta_min 4.15
_exptl_absorpt_coefficient_mu 1.405
_exptl_absorpt_correction_T_max 0.8169
_exptl_absorpt_correction_T_min 0.6620
_exptl_absorpt_correction_type multi-scan
_exptl_absorpt_process_details
;
'Wed Jun 27 14:31:55 2007'
;
_exptl_crystal_colour colorless
_exptl_crystal_density_diffrn 1.733
_exptl_crystal_density_method 'not measured'
_exptl_crystal_description polyhedral
_exptl_crystal_F_000 268
_exptl_crystal_size_max 0.32
_exptl_crystal_size_mid 0.23
_exptl_crystal_size_min 0.15
_refine_diff_density_max 0.393
_refine_diff_density_min -0.428
_refine_diff_density_rms 0.102
_refine_ls_extinction_method none
_refine_ls_goodness_of_fit_ref 1.075
_refine_ls_hydrogen_treatment constr
_refine_ls_matrix_type full
_refine_ls_number_parameters 165
_refine_ls_number_reflns 1401
_refine_ls_number_restraints 0
_refine_ls_restrained_S_all 1.075
_refine_ls_R_factor_all 0.1089
_refine_ls_R_factor_gt 0.0880
_refine_ls_shift/su_max 0.000
_refine_ls_shift/su_mean 0.000
_refine_ls_structure_factor_coef Fsqd
_refine_ls_weighting_details 'calc w=1/[\s^2^(Fo^2^)+(0.1255P)^2^+2.1333P] where P=(Fo^2^+2Fc^2^)/3'
_refine_ls_weighting_scheme calc
_refine_ls_wR_factor_gt 0.2504
_refine_ls_wR_factor_ref 0.2658
_reflns_number_gt 972
_reflns_number_total 1401
_reflns_threshold_expression >2sigma(I)
_cod_data_source_file b911463g.txt
_cod_data_source_block ligand
_cod_original_cell_volume 498.69(10)
_cod_database_code 7211638

loop_
_symmetry_equiv_pos_as_xyz
'x, y, z'
'-x, -y, -z'

loop_
_atom_site_label
_atom_site_type_symbol
_atom_site_fract_x
_atom_site_fract_y
_atom_site_fract_z
_atom_site_U_iso_or_equiv
_atom_site_adp_type
_atom_site_occupancy
_atom_site_symmetry_multiplicity
_atom_site_calc_flag
_atom_site_refinement_flags
O1 O 0.1820(9) 0.4678(5) 0.3746(4) 0.0412(12) Uani 1 1 d .
O2 O 0.0277(9) 0.4554(4) 0.2034(4) 0.0379(11) Uani 1 1 d .
H2O H 0.0595 0.4700 0.1236 0.05(2) Uiso 1 1 d R
O3 O 0.2055(8) 0.6026(4) -0.0085(4) 0.0352(11) Uani 1 1 d .
O4 O 0.3962(9) 0.7548(4) -0.2184(4) 0.0388(11) Uani 1 1 d .
H4O H 0.2902 0.6959 -0.1711 0.04(2) Uiso 1 1 d R
O5 O 0.6966(9) 0.9038(5) -0.2279(4) 0.0392(11) Uani 1 1 d .
O6 O 0.9472(9) 0.9518(4) 0.1647(4) 0.0388(11) Uani 1 1 d .
H6O H 1.0311 0.9962 0.2005 0.07(3) Uiso 1 1 d R
O7 O 0.7975(10) 0.8147(5) 0.3550(4) 0.0484(13) Uani 1 1 d .
N1 N 0.4848(10) 0.6856(5) 0.2389(5) 0.0312(12) Uani 1 1 d .
C1 C 0.3460(12) 0.6247(6) 0.1796(6) 0.0306(14) Uani 1 1 d .
C2 C 0.3510(11) 0.6619(6) 0.0453(6) 0.0307(14) Uani 1 1 d .
C3 C 0.5239(12) 0.7686(6) -0.0238(6) 0.0298(14) Uani 1 1 d .
C4 C 0.6687(12) 0.8299(6) 0.0398(6) 0.0301(14) Uani 1 1 d .
H4 H 0.7850 0.9009 -0.0056 0.036 Uiso 1 1 calc R
C5 C 0.6450(11) 0.7881(6) 0.1701(6) 0.0296(14) Uani 1 1 d .
C6 C 0.1783(12) 0.5087(6) 0.2612(6) 0.0329(14) Uani 1 1 d .
C7 C 0.5482(12) 0.8135(6) -0.1637(6) 0.0316(14) Uani 1 1 d .
C8 C 0.8001(12) 0.8498(6) 0.2413(6) 0.0332(15) Uani 1 1 d .
O2W O 0.340(4) 0.973(2) 0.4867(17) 0.117(5) Uiso 0.50 1 d P
O2W' O 0.114(4) 1.007(2) 0.489(2) 0.132(7) Uiso 0.50 1 d P
N2 N 0.2986(12) 0.6883(7) 0.5119(5) 0.0534(17) Uani 1 1 d .
H2A H 0.3639 0.6763 0.4275 0.064 Uiso 1 1 d R
H2B H 0.2470 0.7761 0.5124 0.064 Uiso 1 1 d R
H2C H 0.1467 0.6288 0.5394 0.064 Uiso 1 1 d R
H2D H 0.4445 0.6388 0.5607 0.064 Uiso 1 1 d R

loop_
_atom_site_aniso_label
_atom_site_aniso_U_11
_atom_site_aniso_U_22
_atom_site_aniso_U_33
_atom_site_aniso_U_23
_atom_site_aniso_U_13
_atom_site_aniso_U_12
O1 0.038(3) 0.043(3) 0.042(3) -0.001(2) -0.007(2) -0.0169(19)
O2 0.030(2) 0.042(2) 0.043(3) -0.005(2) -0.010(2) -0.0149(18)
O3 0.027(2) 0.034(2) 0.046(3) -0.0063(19) -0.008(2) -0.0111(17)
O4 0.036(3) 0.041(2) 0.040(3) -0.004(2) -0.005(2) -0.019(2)
O5 0.031(2) 0.042(2) 0.043(3) -0.004(2) -0.003(2) -0.0155(19)
O6 0.030(2) 0.041(2) 0.049(3) -0.007(2) -0.007(2) -0.0192(18)
O7 0.056(3) 0.052(3) 0.041(3) -0.003(2) -0.016(2) -0.025(2)
N1 0.021(3) 0.027(2) 0.043(3) -0.002(2) -0.006(2) -0.0071(19)
C1 0.023(3) 0.030(3) 0.040(4) -0.004(3) -0.009(3) -0.008(2)
C2 0.015(3) 0.026(3) 0.049(4) -0.008(3) -0.005(3) -0.001(2)
C3 0.025(3) 0.025(3) 0.039(3) -0.007(3) -0.003(3) -0.005(2)
C4 0.021(3) 0.031(3) 0.039(3) -0.008(3) -0.005(3) -0.005(2)
C5 0.018(3) 0.030(3) 0.045(4) -0.009(3) -0.008(3) -0.010(2)
C6 0.019(3) 0.038(3) 0.045(4) -0.009(3) -0.010(3) -0.007(2)
C7 0.024(3) 0.034(3) 0.040(3) -0.011(3) -0.008(3) -0.009(2)
C8 0.018(3) 0.037(3) 0.045(4) -0.009(3) -0.006(3) -0.008(2)
N2 0.048(4) 0.067(4) 0.042(3) 0.005(3) -0.011(3) -0.026(3)

loop_
_atom_type_symbol
_atom_type_description
_atom_type_scat_dispersion_real
_atom_type_scat_dispersion_imag
_atom_type_scat_source
C C 0.0181 0.0091 'International Tables Vol C Tables 4.2.6.8 and 6.1.1.4'
H H 0.0000 0.0000 'International Tables Vol C Tables 4.2.6.8 and 6.1.1.4'
N N 0.0311 0.0180 'International Tables Vol C Tables 4.2.6.8 and 6.1.1.4'
O O 0.0492 0.0322 'International Tables Vol C Tables 4.2.6.8 and 6.1.1.4'

loop_
_geom_angle_atom_site_label_1
_geom_angle_atom_site_label_2
_geom_angle_atom_site_label_3
_geom_angle
_geom_angle_site_symmetry_3
C6 O2 H2O 119.5 .
C7 O4 H4O 117.2 .
C8 O6 H6O 116.0 .
C1 N1 C5 118.7(5) .
N1 C1 C2 123.8(5) .
N1 C1 C6 116.1(5) .
C2 C1 C6 120.1(5) .
O3 C2 C3 122.4(6) .
O3 C2 C1 121.7(5) .
C3 C2 C1 115.9(5) .
C4 C3 C2 119.4(6) .
C4 C3 C7 120.3(5) .
C2 C3 C7 120.3(5) .
C3 C4 C5 120.2(6) .
C3 C4 H4 119.9 .
C5 C4 H4 119.9 .
N1 C5 C4 122.0(5) .
N1 C5 C8 116.3(5) .
C4 C5 C8 121.7(5) .
O1 C6 O2 121.9(6) .
O1 C6 C1 122.2(5) .
O2 C6 C1 116.0(5) .
O5 C7 O4 119.7(6) .
O5 C7 C3 123.1(5) .
O4 C7 C3 117.2(5) .
O7 C8 O6 123.3(6) .
O7 C8 C5 125.3(6) .
O6 C8 C5 111.4(5) .
O2W' O2W O2W 141(2) 2_676
O2W O2W' O2W' 156(4) 2_576
H2A N2 H2B 112.8 .
H2A N2 H2C 102.4 .
H2B N2 H2C 113.5 .
H2A N2 H2D 105.0 .
H2B N2 H2D 116.4 .
H2C N2 H2D 105.5 .

loop_
_geom_bond_atom_site_label_1
_geom_bond_atom_site_label_2
_geom_bond_distance
_geom_bond_site_symmetry_2
O1 C6 1.218(8) .
O2 C6 1.300(7) .
O2 H2O 0.8549 .
O3 C2 1.289(7) .
O4 C7 1.315(7) .
O4 H4O 0.8477 .
O5 C7 1.228(7) .
O6 C8 1.343(7) .
O6 H6O 0.8501 .
O7 C8 1.218(8) .
N1 C1 1.321(8) .
N1 C5 1.356(7) .
C1 C2 1.438(9) .
C1 C6 1.508(8) .
C2 C3 1.423(8) .
C3 C4 1.376(8) .
C3 C7 1.490(9) .
C4 C5 1.389(9) .
C4 H4 0.9500 .
C5 C8 1.474(8) .
O2W O2W' 1.09(2) .
O2W O2W 1.81(4) 2_676
O2W' O2W' 1.12(4) 2_576
N2 H2A 0.9791 .
N2 H2B 0.8536 .
N2 H2C 0.9745 .
N2 H2D 0.9451 .

loop_
_geom_hbond_atom_site_label_D
_geom_hbond_atom_site_label_H
_geom_hbond_atom_site_label_A
_geom_hbond_distance_DH
_geom_hbond_distance_HA
_geom_hbond_distance_DA
_geom_hbond_angle_DHA
_geom_hbond_site_symmetry_A
O2 H2O O3 0.85 1.81 2.505(6) 137.7 .
O2 H2O O3 0.85 2.27 2.833(6) 123.5 2_565
O4 H4O O3 0.85 1.81 2.527(6) 141.9 .
O4 H4O O2 0.85 2.44 3.099(6) 135.4 2_565
O6 H6O O5 0.85 1.88 2.692(6) 159.8 2_775
N2 H2A N1 0.98 2.08 3.048(8) 171.0 .
N2 H2B O2W 0.85 1.98 2.751(19) 149.8 .
N2 H2B O2W' 0.85 2.19 3.04(2) 173.1 .
N2 H2C O1 0.97 1.97 2.928(7) 166.8 2_566
N2 H2D O1 0.95 2.07 2.992(7) 166.1 2_666
